data_4111538
loop_
_publ_author_name
'Arunkumar Natarajan'
'Joel T. Mague'
'V. Ramamurthy'

_publ_section_title
;
 Asymmetric Induction during Yang Cyclization of \a-Oxoamides: The Power
 of a Covalently Linked Chiral Auxiliary Is Enhanced in the Crystalline
 State
;
_journal_name_full 'Journal of the American Chemical Society'
_journal_page_first 3568
_journal_page_last 3576
_journal_paper_doi 10.1021/ja043999p
_journal_volume 127
_journal_year 2005
_chemical_formula_sum 'C25 H30 N2 O5'
_chemical_formula_weight 438.51
_chemical_name_systematic
; 
 ? 
;
_space_group_IT_number 4
_symmetry_cell_setting monoclinic
_symmetry_space_group_name_Hall 'P 2yb'
_symmetry_space_group_name_H-M 'P 1 21 1'
_atom_sites_solution_hydrogens geom
_atom_sites_solution_primary direct
_atom_sites_solution_secondary difmap
_audit_creation_method SHELXL-97
_cell_angle_alpha 90.00
_cell_angle_beta 101.9950(10)
_cell_angle_gamma 90.00
_cell_formula_units_Z 2
_cell_length_a 7.4477(3)
_cell_length_b 9.8110(4)
_cell_length_c 16.6491(7)
_cell_measurement_reflns_used 6550
_cell_measurement_temperature 100(2)
_cell_measurement_theta_max 27.491
_cell_measurement_theta_min 2.421
_cell_volume 1189.98(8)
_computing_cell_refinement 'Bruker SMART'
_computing_data_collection 'Bruker SMART'
_computing_data_reduction 'Bruker SAINT'
_computing_molecular_graphics 'Bruker SHELXTL'
_computing_publication_material 'Bruker SHELXTL'
_computing_structure_refinement 'SHELXL-97 (Sheldrick, 1997)'
_computing_structure_solution 'SHELXS-97 (Sheldrick, 1990)'
_diffrn_ambient_temperature 100(2)
_diffrn_measured_fraction_theta_full 0.995
_diffrn_measured_fraction_theta_max 0.995
_diffrn_measurement_device_type 'CCD area detector'
_diffrn_measurement_method 'phi and omega scans'
_diffrn_radiation_monochromator graphite
_diffrn_radiation_source 'fine-focus sealed tube'
_diffrn_radiation_type MoK\a
_diffrn_radiation_wavelength 0.71073
_diffrn_reflns_av_R_equivalents 0.0355
_diffrn_reflns_av_sigmaI/netI 0.0559
_diffrn_reflns_limit_h_max 9
_diffrn_reflns_limit_h_min -9
_diffrn_reflns_limit_k_max 12
_diffrn_reflns_limit_k_min -12
_diffrn_reflns_limit_l_max 21
_diffrn_reflns_limit_l_min -21
_diffrn_reflns_number 11422
_diffrn_reflns_theta_full 27.58
_diffrn_reflns_theta_max 27.58
_diffrn_reflns_theta_min 2.42
_exptl_absorpt_coefficient_mu 0.085
_exptl_absorpt_correction_T_max 0.9831
_exptl_absorpt_correction_T_min 0.9624
_exptl_absorpt_correction_type multi-scan
_exptl_absorpt_process_details SADABS
_exptl_crystal_colour Colorless
_exptl_crystal_density_diffrn 1.224
_exptl_crystal_description Block
_exptl_crystal_F_000 468
_exptl_crystal_size_max 0.26
_exptl_crystal_size_mid 0.21
_exptl_crystal_size_min 0.20
_refine_diff_density_max 0.332
_refine_diff_density_min -0.158
_refine_diff_density_rms 0.044
_refine_ls_abs_structure_details 'Flack H D (1983), Acta Cryst. A39, 876-881'
_refine_ls_abs_structure_Flack 0.3(10)
_refine_ls_extinction_method none
_refine_ls_goodness_of_fit_ref 1.055
_refine_ls_hydrogen_treatment constr
_refine_ls_matrix_type full
_refine_ls_number_parameters 331
_refine_ls_number_reflns 5459
_refine_ls_number_restraints 2
_refine_ls_restrained_S_all 1.055
_refine_ls_R_factor_all 0.0578
_refine_ls_R_factor_gt 0.0497
_refine_ls_shift/su_max 0.000
_refine_ls_shift/su_mean 0.000
_refine_ls_structure_factor_coef Fsqd
_refine_ls_weighting_details 'calc w=1/[\s^2^(Fo^2^)+(0.0600P)^2^+0.1615P] where P=(Fo^2^+2Fc^2^)/3'
_refine_ls_weighting_scheme calc
_refine_ls_wR_factor_gt 0.1204
_refine_ls_wR_factor_ref 0.1255
_reflns_number_gt 4782
_reflns_number_total 5459
_reflns_threshold_expression >2sigma(I)
_cod_data_source_file ja043999psi20041013_124100.cif
_cod_data_source_block 3
_cod_depositor_comments
;
The following automatic conversions were performed:

'_refine_ls_hydrogen_treatment' value 'constrained' was replaced with
the value 'constr' as specified in the replacement file
'src/cod-tools/trunk/data/replacement-values/replacement_values.lst'.

Automatic conversion script
Id: cif_fix_values 5376 2017-05-30 11:51:03Z andrius 
;
_cod_database_code 4111538

loop_
_symmetry_equiv_pos_as_xyz
'x, y, z'
'-x, y+1/2, -z'

loop_
_atom_site_label
_atom_site_type_symbol
_atom_site_fract_x
_atom_site_fract_y
_atom_site_fract_z
_atom_site_U_iso_or_equiv
_atom_site_adp_type
_atom_site_occupancy
_atom_site_symmetry_multiplicity
_atom_site_calc_flag
_atom_site_refinement_flags
_atom_site_disorder_assembly
_atom_site_disorder_group
O1 O 1.3400(2) 0.81309(18) 0.80096(10) 0.0464(4) Uani 1 1 d . . .
O2 O 0.9847(2) 0.70417(17) 0.84756(10) 0.0474(4) Uani 1 1 d . . .
O3 O 0.5805(2) 1.16902(13) 0.51330(9) 0.0354(3) Uani 1 1 d . . .
O4 O 0.0910(19) 1.0059(19) 0.4853(7) 0.0562(16) Uani 0.32(2) 1 d PD A 1
O4' O 0.1355(12) 1.0395(10) 0.5022(4) 0.0562(16) Uani 0.68(2) 1 d PD A 2
O5 O 0.03994(19) 1.11008(15) 0.37045(8) 0.0335(3) Uani 1 1 d . . .
N1 N 1.2619(3) 0.95044(18) 0.89908(11) 0.0379(4) Uani 1 1 d . . .
N2 N 0.4634(2) 0.96039(18) 0.47682(10) 0.0310(4) Uani 1 1 d . A .
H2N H 0.458(3) 0.878(3) 0.4874(13) 0.024(5) Uiso 1 1 d . . .
C1 C 1.5884(3) 0.8992(3) 0.96336(16) 0.0473(6) Uani 1 1 d . . .
H1A H 1.6090 0.8363 0.9204 0.065(9) Uiso 1 1 calc R . .
H1B H 1.5397 0.8487 1.0049 0.045(7) Uiso 1 1 calc R . .
H1C H 1.7048 0.9424 0.9891 0.090(12) Uiso 1 1 calc R . .
C2 C 1.4507(3) 1.0088(2) 0.92526(14) 0.0385(5) Uani 1 1 d . . .
H2 H 1.4450 1.0763 0.9696 0.045(7) Uiso 1 1 calc R . .
C3 C 1.5131(3) 1.0860(3) 0.85734(16) 0.0454(6) Uani 1 1 d . . .
H3A H 1.4208 1.1546 0.8346 0.068(9) Uiso 1 1 calc R . .
H3B H 1.5286 1.0223 0.8139 0.073(10) Uiso 1 1 calc R . .
H3C H 1.6303 1.1312 0.8795 0.047(7) Uiso 1 1 calc R . .
C4 C 1.1159(3) 0.9988(3) 0.94067(14) 0.0433(5) Uani 1 1 d . . .
H4 H 1.0040 0.9426 0.9195 0.025(5) Uiso 1 1 calc R . .
C5 C 1.1681(4) 0.9771(4) 1.03298(16) 0.0579(7) Uani 1 1 d . . .
H5A H 1.2684 1.0390 1.0567 0.076(10) Uiso 1 1 calc R . .
H5B H 1.2080 0.8826 1.0445 0.076(11) Uiso 1 1 calc R . .
H5C H 1.0616 0.9956 1.0573 0.049(7) Uiso 1 1 calc R . .
C6 C 1.0665(4) 1.1469(3) 0.9183(2) 0.0598(8) Uani 1 1 d . . .
H6A H 1.0163 1.1539 0.8592 0.071(10) Uiso 1 1 calc R . .
H6B H 1.1768 1.2036 0.9329 0.071(10) Uiso 1 1 calc R . .
H6C H 0.9746 1.1784 0.9486 0.058(8) Uiso 1 1 calc R . .
C7 C 1.2270(3) 0.8573(2) 0.83877(13) 0.0380(5) Uani 1 1 d . . .
C8 C 1.0314(3) 0.8035(2) 0.81351(13) 0.0367(5) Uani 1 1 d . . .
C9 C 0.9099(3) 0.8704(2) 0.74123(12) 0.0332(4) Uani 1 1 d . . .
C10 C 0.7249(3) 0.8351(2) 0.72063(12) 0.0344(4) Uani 1 1 d . . .
H10 H 0.6753 0.7725 0.7538 0.041(7) Uiso 1 1 calc R . .
C11 C 0.6133(3) 0.8915(2) 0.65155(13) 0.0324(4) Uani 1 1 d . . .
H11 H 0.4872 0.8673 0.6371 0.035(6) Uiso 1 1 calc R . .
C12 C 0.6862(3) 0.98338(18) 0.60367(11) 0.0274(4) Uani 1 1 d . . .
C13 C 0.8689(3) 1.0224(2) 0.62552(12) 0.0320(4) Uani 1 1 d . . .
H13 H 0.9169 1.0879 0.5936 0.046(7) Uiso 1 1 calc R . .
C14 C 0.9813(3) 0.9651(2) 0.69427(12) 0.0335(4) Uani 1 1 d . . .
H14 H 1.1069 0.9907 0.7092 0.026(5) Uiso 1 1 calc R . .
C15 C 0.5703(3) 1.04606(19) 0.52752(12) 0.0279(4) Uani 1 1 d . . .
C16 C 0.3322(3) 1.0103(2) 0.40601(12) 0.0300(4) Uani 1 1 d . . .
H16 H 0.3841 1.0950 0.3862 0.027(5) Uiso 1 1 calc R A 1
C17 C 0.3050(3) 0.9050(2) 0.33586(12) 0.0316(4) Uani 1 1 d . A .
H17A H 0.2812 0.8144 0.3576 0.041(6) Uiso 1 1 calc R . .
H17B H 0.1964 0.9306 0.2934 0.038(6) Uiso 1 1 calc R . .
C18 C 0.4714(3) 0.8964(2) 0.29728(12) 0.0313(4) Uani 1 1 d . . .
C19 C 0.6237(3) 0.8151(2) 0.33036(13) 0.0372(5) Uani 1 1 d . A .
H19 H 0.6205 0.7581 0.3762 0.035(6) Uiso 1 1 calc R . .
C20 C 0.7790(3) 0.8174(3) 0.29664(15) 0.0422(5) Uani 1 1 d . . .
H20 H 0.8815 0.7623 0.3199 0.070(10) Uiso 1 1 calc R A .
C21 C 0.7868(3) 0.8992(2) 0.22947(14) 0.0425(5) Uani 1 1 d . A .
H21 H 0.8939 0.9003 0.2069 0.056(8) Uiso 1 1 calc R . .
C22 C 0.6371(3) 0.9790(2) 0.19558(13) 0.0401(5) Uani 1 1 d . . .
H22 H 0.6405 1.0349 0.1493 0.048(7) Uiso 1 1 calc R A .
C23 C 0.4818(3) 0.9771(2) 0.22951(12) 0.0354(5) Uani 1 1 d . A .
H23 H 0.3797 1.0324 0.2058 0.034(6) Uiso 1 1 calc R . .
C24 C 0.1548(3) 1.0484(2) 0.43137(13) 0.0355(5) Uani 0.32(2) 1 d PD A 1
C24' C 0.1548(3) 1.0484(2) 0.43137(13) 0.0355(5) Uani 0.68(2) 1 d PD A 2
C25 C -0.1350(3) 1.1539(2) 0.38726(14) 0.0375(5) Uani 1 1 d . A .
H25A H -0.1136 1.2208 0.4319 0.048(7) Uiso 1 1 calc R . .
H25B H -0.2001 1.0750 0.4033 0.052(8) Uiso 1 1 calc R . .
H25C H -0.2093 1.1955 0.3378 0.053(8) Uiso 1 1 calc R . .

loop_
_atom_site_aniso_label
_atom_site_aniso_U_11
_atom_site_aniso_U_22
_atom_site_aniso_U_33
_atom_site_aniso_U_23
_atom_site_aniso_U_13
_atom_site_aniso_U_12
O1 0.0486(9) 0.0397(8) 0.0462(9) -0.0073(8) -0.0006(7) -0.0003(7)
O2 0.0588(10) 0.0352(9) 0.0406(9) 0.0073(7) -0.0069(7) -0.0062(8)
O3 0.0467(8) 0.0205(7) 0.0345(7) -0.0011(6) -0.0017(6) 0.0013(6)
O4 0.044(3) 0.100(4) 0.022(2) 0.012(2) 0.001(2) 0.021(3)
O4' 0.044(3) 0.100(4) 0.022(2) 0.012(2) 0.001(2) 0.021(3)
O5 0.0347(7) 0.0328(7) 0.0307(7) 0.0038(6) 0.0018(6) 0.0029(6)
N1 0.0393(10) 0.0303(9) 0.0370(9) -0.0022(7) -0.0082(7) 0.0003(7)
N2 0.0411(10) 0.0200(8) 0.0274(8) 0.0017(7) -0.0033(7) -0.0002(7)
C1 0.0405(12) 0.0499(13) 0.0444(12) 0.0027(11) -0.0073(10) 0.0102(11)
C2 0.0337(11) 0.0367(11) 0.0390(11) -0.0043(9) -0.0071(9) 0.0009(9)
C3 0.0419(13) 0.0368(12) 0.0531(14) 0.0037(10) -0.0002(11) -0.0001(10)
C4 0.0368(11) 0.0430(13) 0.0464(13) -0.0088(10) 0.0003(10) -0.0001(10)
C5 0.0568(16) 0.071(2) 0.0442(13) -0.0100(14) 0.0062(12) -0.0019(15)
C6 0.0414(14) 0.0448(14) 0.087(2) -0.0118(14) -0.0009(13) 0.0068(11)
C7 0.0450(12) 0.0305(10) 0.0329(10) 0.0018(8) -0.0044(9) 0.0043(9)
C8 0.0462(12) 0.0333(11) 0.0279(9) -0.0039(8) 0.0016(9) 0.0033(9)
C9 0.0414(11) 0.0287(10) 0.0255(9) -0.0047(7) -0.0021(8) 0.0051(8)
C10 0.0448(12) 0.0285(10) 0.0291(10) 0.0014(8) 0.0054(8) -0.0009(9)
C11 0.0329(10) 0.0287(10) 0.0333(10) -0.0034(8) 0.0021(8) -0.0009(8)
C12 0.0347(10) 0.0210(9) 0.0244(9) -0.0050(7) 0.0010(7) 0.0025(8)
C13 0.0373(11) 0.0276(10) 0.0298(10) -0.0006(8) 0.0040(8) -0.0012(8)
C14 0.0335(10) 0.0288(10) 0.0347(10) -0.0043(8) -0.0012(8) -0.0026(8)
C15 0.0328(10) 0.0218(9) 0.0278(9) -0.0013(7) 0.0034(7) 0.0031(7)
C16 0.0367(10) 0.0234(9) 0.0272(9) 0.0033(7) 0.0007(8) 0.0008(8)
C17 0.0333(10) 0.0284(9) 0.0289(9) 0.0003(8) -0.0036(8) -0.0021(8)
C18 0.0351(10) 0.0264(9) 0.0279(9) -0.0056(8) -0.0035(7) -0.0015(8)
C19 0.0420(12) 0.0296(10) 0.0339(10) -0.0006(9) -0.0057(9) 0.0021(9)
C20 0.0361(11) 0.0373(12) 0.0488(13) -0.0080(10) -0.0009(10) 0.0048(10)
C21 0.0391(12) 0.0425(12) 0.0451(12) -0.0149(11) 0.0069(9) -0.0061(10)
C22 0.0541(13) 0.0326(11) 0.0329(11) -0.0081(9) 0.0073(10) -0.0045(10)
C23 0.0476(12) 0.0288(10) 0.0263(9) -0.0036(8) -0.0005(8) 0.0034(9)
C24 0.0416(11) 0.0322(10) 0.0315(10) 0.0035(8) 0.0050(9) 0.0030(9)
C24' 0.0416(11) 0.0322(10) 0.0315(10) 0.0035(8) 0.0050(9) 0.0030(9)
C25 0.0355(11) 0.0379(11) 0.0383(11) 0.0009(9) 0.0061(9) 0.0042(9)

loop_
_atom_type_symbol
_atom_type_description
_atom_type_scat_dispersion_real
_atom_type_scat_dispersion_imag
_atom_type_scat_source
C C 0.0033 0.0016 'International Tables Vol C Tables 4.2.6.8 and 6.1.1.4'
H H 0.0000 0.0000 'International Tables Vol C Tables 4.2.6.8 and 6.1.1.4'
N N 0.0061 0.0033 'International Tables Vol C Tables 4.2.6.8 and 6.1.1.4'
O O 0.0106 0.0060 'International Tables Vol C Tables 4.2.6.8 and 6.1.1.4'

loop_
_geom_angle_atom_site_label_1
_geom_angle_atom_site_label_2
_geom_angle_atom_site_label_3
_geom_angle
C24 O5 C25 116.63(16)
C7 N1 C4 121.33(19)
C7 N1 C2 120.1(2)
C4 N1 C2 118.52(17)
C15 N2 C16 120.98(17)
N1 C2 C3 112.94(18)
N1 C2 C1 111.13(19)
C3 C2 C1 112.2(2)
N1 C4 C5 111.7(2)
N1 C4 C6 110.7(2)
C5 C4 C6 112.2(2)
O1 C7 N1 125.2(2)
O1 C7 C8 116.91(19)
N1 C7 C8 117.9(2)
O2 C8 C9 122.9(2)
O2 C8 C7 119.96(19)
C9 C8 C7 116.93(19)
C14 C9 C10 120.19(18)
C14 C9 C8 120.5(2)
C10 C9 C8 119.3(2)
C11 C10 C9 119.76(19)
C12 C11 C10 119.85(19)
C11 C12 C13 120.56(17)
C11 C12 C15 121.60(17)
C13 C12 C15 117.83(17)
C12 C13 C14 119.68(19)
C13 C14 C9 119.91(19)
O3 C15 N2 123.20(18)
O3 C15 C12 120.81(17)
N2 C15 C12 115.96(16)
N2 C16 C24 109.63(16)
N2 C16 C17 110.44(16)
C24 C16 C17 113.07(17)
C18 C17 C16 111.68(16)
C23 C18 C19 117.7(2)
C23 C18 C17 120.03(18)
C19 C18 C17 122.18(19)
C20 C19 C18 120.4(2)
C21 C20 C19 120.9(2)
C22 C21 C20 119.4(2)
C21 C22 C23 119.7(2)
C22 C23 C18 121.9(2)
O4 C24 O5 116.5(7)
O4 C24 C16 129.8(8)
O5 C24 C16 111.07(16)

loop_
_geom_bond_atom_site_label_1
_geom_bond_atom_site_label_2
_geom_bond_distance
O1 C7 1.230(3)
O2 C8 1.214(3)
O3 C15 1.235(2)
O4 C24 1.176(11)
O5 C24 1.329(2)
O5 C25 1.453(3)
N1 C7 1.342(3)
N1 C4 1.483(3)
N1 C2 1.497(3)
N2 C15 1.332(2)
N2 C16 1.451(2)
C1 C2 1.530(3)
C2 C3 1.512(4)
C4 C5 1.520(3)
C4 C6 1.526(4)
C7 C8 1.524(3)
C8 C9 1.498(3)
C9 C14 1.389(3)
C9 C10 1.393(3)
C10 C11 1.387(3)
C11 C12 1.387(3)
C12 C13 1.387(3)
C12 C15 1.509(3)
C13 C14 1.389(3)
C16 C24 1.515(3)
C16 C17 1.541(3)
C17 C18 1.512(3)
C18 C23 1.394(3)
C18 C19 1.402(3)
C19 C20 1.387(3)
C20 C21 1.387(4)
C21 C22 1.383(3)
C22 C23 1.389(3)

loop_
_geom_hbond_atom_site_label_D
_geom_hbond_atom_site_label_H
_geom_hbond_atom_site_label_A
_geom_hbond_distance_DH
_geom_hbond_distance_HA
_geom_hbond_distance_DA
_geom_hbond_angle_DHA
_geom_hbond_site_symmetry_A
N2 H2N O3 0.83(2) 2.07(3) 2.886(2) 168(2) 2_646

loop_
_geom_torsion_atom_site_label_1
_geom_torsion_atom_site_label_2
_geom_torsion_atom_site_label_3
_geom_torsion_atom_site_label_4
_geom_torsion
C7 N1 C2 C3 62.1(3)
C4 N1 C2 C3 -117.3(2)
C7 N1 C2 C1 -65.0(3)
C4 N1 C2 C1 115.5(2)
C7 N1 C4 C5 123.5(2)
C2 N1 C4 C5 -57.0(3)
C7 N1 C4 C6 -110.7(2)
C2 N1 C4 C6 68.8(3)
C4 N1 C7 O1 179.4(2)
C2 N1 C7 O1 -0.1(3)
C4 N1 C7 C8 0.6(3)
C2 N1 C7 C8 -178.83(18)
O1 C7 C8 O2 91.7(3)
N1 C7 C8 O2 -89.5(3)
O1 C7 C8 C9 -82.9(2)
N1 C7 C8 C9 95.9(2)
O2 C8 C9 C14 -166.8(2)
C7 C8 C9 C14 7.6(3)
O2 C8 C9 C10 12.2(3)
C7 C8 C9 C10 -173.45(19)
C14 C9 C10 C11 2.0(3)
C8 C9 C10 C11 -176.90(19)
C9 C10 C11 C12 -0.4(3)
C10 C11 C12 C13 -1.8(3)
C10 C11 C12 C15 179.33(18)
C11 C12 C13 C14 2.4(3)
C15 C12 C13 C14 -178.75(18)
C12 C13 C14 C9 -0.7(3)
C10 C9 C14 C13 -1.5(3)
C8 C9 C14 C13 177.43(19)
C16 N2 C15 O3 -8.5(3)
C16 N2 C15 C12 173.64(18)
C11 C12 C15 O3 135.8(2)
C13 C12 C15 O3 -43.1(3)
C11 C12 C15 N2 -46.3(3)
C13 C12 C15 N2 134.8(2)
C15 N2 C16 C24 -85.4(2)
C15 N2 C16 C17 149.33(19)
N2 C16 C17 C18 -71.5(2)
C24 C16 C17 C18 165.22(17)
C16 C17 C18 C23 -91.9(2)
C16 C17 C18 C19 84.1(2)
C23 C18 C19 C20 0.7(3)
C17 C18 C19 C20 -175.36(19)
C18 C19 C20 C21 -0.4(3)
C19 C20 C21 C22 -0.2(3)
C20 C21 C22 C23 0.5(3)
C21 C22 C23 C18 -0.1(3)
C19 C18 C23 C22 -0.5(3)
C17 C18 C23 C22 175.66(19)
C25 O5 C24 O4 17.5(10)
C25 O5 C24 C16 -179.08(17)
N2 C16 C24 O4 -27.2(11)
C17 C16 C24 O4 96.5(11)
N2 C16 C24 O5 172.28(17)
C17 C16 C24 O5 -64.0(2)
